data_4342981
loop_
_publ_author_name
'Liu, Yuesheng'
'Luo, Lun'
'Xiao, Jie'
'Wang, Lei'
'Song, You'
'Qu, Jingping'
'Luo, Yi'
'Deng, Liang'

_publ_section_title
;
 Four-Coordinate Iron(II) Diaryl Compounds with Monodentate N-Heterocyclic
 Carbene Ligation: Synthesis, Characterization, and Their
 Tetrahedral-Square Planar Isomerization in Solution.
;
_journal_issue 10
_journal_name_full 'Inorganic chemistry'
_journal_page_first 4752
_journal_page_last 4760
_journal_paper_doi 10.1021/acs.inorgchem.5b00138
_journal_volume 54
_journal_year 2015
_chemical_formula_sum 'C46 H62 F12 Fe N4 O4'
_chemical_formula_weight 1018.85
_chemical_name_systematic
; 
 ? 
;
_space_group_IT_number 64
_symmetry_cell_setting orthorhombic
_symmetry_space_group_name_Hall '-C 2ac 2'
_symmetry_space_group_name_H-M 'C m c a'
_atom_sites_solution_hydrogens geom
_atom_sites_solution_primary direct
_atom_sites_solution_secondary difmap
_audit_creation_method SHELXL-97
_cell_angle_alpha 90.00
_cell_angle_beta 90.00
_cell_angle_gamma 90.00
_cell_formula_units_Z 4
_cell_length_a 18.323(3)
_cell_length_b 16.883(3)
_cell_length_c 15.291(2)
_cell_measurement_reflns_used 5343
_cell_measurement_temperature 140(2)
_cell_measurement_theta_max 27.22
_cell_measurement_theta_min 2.41
_cell_volume 4730.2(13)
_computing_cell_refinement 'Bruker SAINT'
_computing_data_collection 'Bruker APEX2'
_computing_data_reduction 'Bruker SAINT'
_computing_molecular_graphics 'Bruker SHELXTL'
_computing_publication_material 'Bruker SHELXTL'
_computing_structure_refinement 'SHELXL-97 (Sheldrick, 1997)'
_computing_structure_solution 'SHELXS-97 (Sheldrick, 1990)'
_diffrn_ambient_temperature 140(2)
_diffrn_measured_fraction_theta_full 0.999
_diffrn_measured_fraction_theta_max 0.999
_diffrn_measurement_device_type 'Bruker APEX-II CCD'
_diffrn_measurement_method '\f and \w scans'
_diffrn_radiation_monochromator graphite
_diffrn_radiation_source 'fine-focus sealed tube'
_diffrn_radiation_type MoK\a
_diffrn_radiation_wavelength 0.71073
_diffrn_reflns_av_R_equivalents 0.0380
_diffrn_reflns_av_sigmaI/netI 0.0256
_diffrn_reflns_limit_h_max 23
_diffrn_reflns_limit_h_min -18
_diffrn_reflns_limit_k_max 21
_diffrn_reflns_limit_k_min -22
_diffrn_reflns_limit_l_max 19
_diffrn_reflns_limit_l_min -19
_diffrn_reflns_number 18283
_diffrn_reflns_theta_full 27.59
_diffrn_reflns_theta_max 27.59
_diffrn_reflns_theta_min 2.11
_diffrn_standards_number 0
_exptl_absorpt_coefficient_mu 0.413
_exptl_absorpt_correction_T_max 0.9406
_exptl_absorpt_correction_T_min 0.8896
_exptl_absorpt_correction_type multi-scan
_exptl_absorpt_process_details sadabs
_exptl_crystal_colour orange
_exptl_crystal_density_diffrn 1.431
_exptl_crystal_density_method 'not measured'
_exptl_crystal_description block
_exptl_crystal_F_000 2128
_exptl_crystal_size_max 0.29
_exptl_crystal_size_mid 0.25
_exptl_crystal_size_min 0.15
_refine_diff_density_max 1.145
_refine_diff_density_min -0.571
_refine_diff_density_rms 0.086
_refine_ls_extinction_method none
_refine_ls_goodness_of_fit_ref 1.020
_refine_ls_hydrogen_treatment mixed
_refine_ls_matrix_type full
_refine_ls_number_parameters 186
_refine_ls_number_reflns 2821
_refine_ls_number_restraints 10
_refine_ls_restrained_S_all 1.068
_refine_ls_R_factor_all 0.0760
_refine_ls_R_factor_gt 0.0599
_refine_ls_shift/su_max 0.000
_refine_ls_shift/su_mean 0.000
_refine_ls_structure_factor_coef Fsqd
_refine_ls_weighting_details 'calc w=1/[\s^2^(Fo^2^)+(0.1186P)^2^+12.7949P] where P=(Fo^2^+2Fc^2^)/3'
_refine_ls_weighting_scheme calc
_refine_ls_wR_factor_gt 0.1728
_refine_ls_wR_factor_ref 0.1959
_reflns_number_gt 2245
_reflns_number_total 2821
_reflns_threshold_expression >2sigma(I)
_cod_data_source_file ic5b00138_si_002.cif
_cod_data_source_block 6s+2dioxane
_cod_depositor_comments
;
The following automatic conversions were performed:

'_symmetry_cell_setting' value 'Orthorhombic' changed to
'orthorhombic' according to
/usr/data/users/saulius/crontab/automatic-downloads/rss-feeds/ACS/lib/dictionaries/cif_core.dic
dictionary named 'cif_core.dic' version 2.4.2 from 2011-04-26.

Automatic conversion script
Id: cif_fix_values 3271 2015-04-21 07:52:19Z andrius 

 Adding full bibliography for 4342978--4342981.cif.
;
_cod_original_cell_volume 4730.2(12)
_cod_original_sg_symbol_H-M Cmca
_cod_database_code 4342981

loop_
_symmetry_equiv_pos_as_xyz
'x, y, z'
'x, -y, -z'
'-x+1/2, y, -z+1/2'
'-x+1/2, -y, z+1/2'
'x+1/2, y+1/2, z'
'x+1/2, -y+1/2, -z'
'-x+1, y+1/2, -z+1/2'
'-x+1, -y+1/2, z+1/2'
'-x, -y, -z'
'-x, y, z'
'x-1/2, -y, z-1/2'
'x-1/2, y, -z-1/2'
'-x+1/2, -y+1/2, -z'
'-x+1/2, y+1/2, z'
'x, -y+1/2, z-1/2'
'x, y+1/2, -z-1/2'

loop_
_atom_site_label
_atom_site_type_symbol
_atom_site_fract_x
_atom_site_fract_y
_atom_site_fract_z
_atom_site_U_iso_or_equiv
_atom_site_adp_type
_atom_site_occupancy
_atom_site_symmetry_multiplicity
_atom_site_calc_flag
_atom_site_refinement_flags
_atom_site_disorder_assembly
_atom_site_disorder_group
Fe1 Fe 0.0000 0.0000 0.0000 0.0211(2) Uani 1 4 d S . .
F1 F 0.0535(4) 0.0201(6) 0.3671(5) 0.093(3) Uani 0.50 1 d PD . .
F2 F 0.0359(6) 0.1158(5) 0.4084(4) 0.105(4) Uani 0.50 1 d PD . .
F1' F 0.0000 -0.0069(5) 0.3631(7) 0.164(11) Uani 0.50 2 d SPD . .
F2' F 0.0627(5) 0.0761(11) 0.3913(8) 0.069(4) Uani 0.25 1 d PD . .
F3 F 0.05843(15) 0.31702(12) 0.09844(19) 0.0688(8) Uani 1 1 d . . .
F4 F 0.0000 0.33889(17) 0.2164(2) 0.0597(9) Uani 1 2 d S . .
N1 N 0.15437(12) 0.05103(14) -0.04150(15) 0.0287(5) Uani 1 1 d . . .
C1 C 0.1092(2) 0.0000 0.0000 0.0242(7) Uani 1 2 d S . .
C2 C 0.0000 0.0724(2) 0.1039(2) 0.0266(8) Uani 1 2 d S . .
C3 C 0.0000 0.1551(2) 0.0930(3) 0.0291(8) Uani 1 2 d S . .
H3A H 0.0000 0.1760 0.0353 0.035 Uiso 1 2 calc SR . .
C4 C 0.0000 0.2078(2) 0.1628(3) 0.0334(9) Uani 1 2 d S . .
C5 C 0.0000 0.1809(3) 0.2486(3) 0.0374(9) Uani 1 2 d S . .
H5A H 0.0000 0.2168 0.2964 0.045 Uiso 1 2 calc SR . .
C6 C 0.0000 0.0994(3) 0.2618(3) 0.0357(9) Uani 1 2 d S . .
C7 C 0.0000 0.0470(2) 0.1916(3) 0.0306(8) Uani 1 2 d S . .
H7A H 0.0000 -0.0082 0.2033 0.037 Uiso 1 2 calc SR . .
C8 C 0.0000 0.0692(3) 0.3524(3) 0.0482(12) Uani 1 2 d SD . .
C9 C 0.0000 0.2949(3) 0.1433(3) 0.0435(11) Uani 1 2 d S . .
C10 C 0.22787(15) 0.0317(2) -0.0262(2) 0.0365(6) Uani 1 1 d . . .
C11 C 0.29190(19) 0.0756(3) -0.0626(3) 0.0583(10) Uani 1 1 d . . .
H11A H 0.3372 0.0506 -0.0426 0.087 Uiso 1 1 calc R . .
H11B H 0.2905 0.1307 -0.0425 0.087 Uiso 1 1 calc R . .
H11C H 0.2900 0.0744 -0.1267 0.087 Uiso 1 1 calc R . .
C12 C 0.12628(16) 0.11643(17) -0.0955(2) 0.0334(6) Uani 1 1 d . . .
H12A H 0.0719 0.1121 -0.0945 0.040 Uiso 1 1 calc R . .
C13 C 0.1495(2) 0.1079(2) -0.1910(2) 0.0467(8) Uani 1 1 d . . .
H13A H 0.1360 0.0552 -0.2124 0.070 Uiso 1 1 calc R . .
H13B H 0.2025 0.1147 -0.1957 0.070 Uiso 1 1 calc R . .
H13C H 0.1249 0.1484 -0.2264 0.070 Uiso 1 1 calc R . .
C14 C 0.1450(2) 0.19668(19) -0.0572(3) 0.0493(9) Uani 1 1 d . . .
H14A H 0.1289 0.1988 0.0039 0.074 Uiso 1 1 calc R . .
H14B H 0.1202 0.2382 -0.0907 0.074 Uiso 1 1 calc R . .
H14C H 0.1979 0.2049 -0.0600 0.074 Uiso 1 1 calc R . .
O1 O 0.2500 0.7692(3) 0.7500 0.0768(13) Uani 1 2 d SD . .
O2 O 0.2500 0.9331(3) 0.7500 0.0961(18) Uani 1 2 d SD . .
C17 C 0.1884(4) 0.8090(5) 0.7737(7) 0.064(2) Uiso 0.50 1 d PD A 1
H17A H 0.1597 0.7766 0.8153 0.077 Uiso 0.50 1 calc PR A 1
H17B H 0.1579 0.8191 0.7214 0.077 Uiso 0.50 1 calc PR A 1
C18 C 0.2087(4) 0.8859(4) 0.8155(5) 0.0520(17) Uiso 0.50 1 d PD A 1
H18A H 0.1643 0.9148 0.8339 0.062 Uiso 0.50 1 calc PR A 1
H18B H 0.2393 0.8762 0.8678 0.062 Uiso 0.50 1 calc PR A 1
C17' C 0.2112(5) 0.8182(4) 0.8152(5) 0.0574(19) Uiso 0.50 1 d PD A 2
H17C H 0.2433 0.8272 0.8663 0.069 Uiso 0.50 1 calc PR A 2
H17D H 0.1672 0.7896 0.8357 0.069 Uiso 0.50 1 calc PR A 2
C18' C 0.1893(5) 0.8955(5) 0.7774(7) 0.072(3) Uiso 0.50 1 d PD A 2
H18C H 0.1557 0.8871 0.7276 0.087 Uiso 0.50 1 calc PR A 2
H18D H 0.1639 0.9278 0.8220 0.087 Uiso 0.50 1 calc PR A 2

loop_
_atom_site_aniso_label
_atom_site_aniso_U_11
_atom_site_aniso_U_22
_atom_site_aniso_U_33
_atom_site_aniso_U_23
_atom_site_aniso_U_13
_atom_site_aniso_U_12
Fe1 0.0194(4) 0.0219(4) 0.0220(4) -0.0027(3) 0.000 0.000
F1 0.080(5) 0.147(8) 0.051(5) 0.038(5) 0.005(4) 0.045(6)
F2 0.194(12) 0.088(5) 0.033(3) -0.009(3) -0.025(4) -0.047(5)
F1' 0.41(3) 0.045(5) 0.033(5) 0.001(3) 0.000 0.000
F2' 0.046(6) 0.122(14) 0.038(7) 0.009(8) -0.023(5) 0.006(8)
F3 0.0727(17) 0.0350(11) 0.099(2) -0.0016(11) 0.0332(14) -0.0066(10)
F4 0.072(2) 0.0349(14) 0.073(2) -0.0245(14) 0.000 0.000
N1 0.0224(11) 0.0325(11) 0.0313(12) 0.0022(9) 0.0006(9) -0.0013(9)
C1 0.0222(17) 0.0270(17) 0.0234(16) -0.0031(13) 0.000 0.000
C2 0.0199(16) 0.0294(18) 0.0306(19) -0.0051(15) 0.000 0.000
C3 0.0244(17) 0.0294(18) 0.0334(19) -0.0051(15) 0.000 0.000
C4 0.0274(18) 0.0296(19) 0.043(2) -0.0093(17) 0.000 0.000
C5 0.037(2) 0.037(2) 0.038(2) -0.0171(18) 0.000 0.000
C6 0.035(2) 0.044(2) 0.028(2) -0.0077(17) 0.000 0.000
C7 0.0302(19) 0.0304(19) 0.0312(19) -0.0047(15) 0.000 0.000
C8 0.062(3) 0.051(3) 0.032(2) -0.008(2) 0.000 0.000
C9 0.045(3) 0.031(2) 0.054(3) -0.0095(19) 0.000 0.000
C10 0.0209(13) 0.0472(17) 0.0413(15) 0.0032(13) 0.0020(11) -0.0026(12)
C11 0.0266(16) 0.075(3) 0.073(3) 0.022(2) 0.0035(16) -0.0095(16)
C12 0.0309(14) 0.0328(14) 0.0366(15) 0.0065(11) 0.0024(11) 0.0004(11)
C13 0.0477(19) 0.057(2) 0.0356(16) 0.0076(14) 0.0021(14) -0.0018(16)
C14 0.048(2) 0.0333(16) 0.066(2) 0.0002(15) 0.0073(17) -0.0032(14)
O1 0.070(3) 0.052(2) 0.108(4) 0.000 0.005(3) 0.000
O2 0.133(5) 0.041(2) 0.115(4) 0.000 0.023(4) 0.000

loop_
_atom_type_symbol
_atom_type_description
_atom_type_scat_dispersion_real
_atom_type_scat_dispersion_imag
_atom_type_scat_source
C C 0.0033 0.0016 'International Tables Vol C Tables 4.2.6.8 and 6.1.1.4'
H H 0.0000 0.0000 'International Tables Vol C Tables 4.2.6.8 and 6.1.1.4'
N N 0.0061 0.0033 'International Tables Vol C Tables 4.2.6.8 and 6.1.1.4'
F F 0.0171 0.0103 'International Tables Vol C Tables 4.2.6.8 and 6.1.1.4'
Fe Fe 0.3463 0.8444 'International Tables Vol C Tables 4.2.6.8 and 6.1.1.4'
O O 0.0106 0.0060 'International Tables Vol C Tables 4.2.6.8 and 6.1.1.4'

loop_
_geom_angle_atom_site_label_1
_geom_angle_atom_site_label_2
_geom_angle_atom_site_label_3
_geom_angle
_geom_angle_site_symmetry_1
_geom_angle_site_symmetry_3
C1 Fe1 C1 180.0 . 9
C1 Fe1 C2 90.0 . 9
C1 Fe1 C2 90.0 9 9
C1 Fe1 C2 90.0 . .
C1 Fe1 C2 90.0 9 .
C2 Fe1 C2 180.0 9 .
F2' F1 F1' 123.8(11) . .
F2' F1 C8 66.5(6) . .
F1' F1 C8 65.0(6) . .
F2' F1 F2 20.0(7) . .
F1' F1 F2 103.9(8) . .
C8 F1 F2 48.9(4) . .
F2' F2 F2 124.3(11) . 10
F2' F2 C8 68.4(7) . .
F2 F2 C8 60.6(5) 10 .
F2' F2 F1 23.8(9) . .
F2 F2 F1 100.5(4) 10 .
C8 F2 F1 47.2(3) . .
F1 F1' F1 129.6(13) . 10
F1 F1' C8 65.7(6) . .
F1 F1' C8 65.7(6) 10 .
F2 F2' F1 136.3(14) . .
F2 F2' C8 73.0(8) . .
F1 F2' C8 66.9(7) . .
C1 N1 C10 111.1(2) . .
C1 N1 C12 121.8(2) . .
C10 N1 C12 127.1(2) . .
N1 C1 N1 104.5(3) 2 .
N1 C1 Fe1 127.73(16) 2 .
N1 C1 Fe1 127.73(16) . .
C7 C2 C3 114.5(3) . .
C7 C2 Fe1 124.8(3) . .
C3 C2 Fe1 120.8(3) . .
C4 C3 C2 123.0(4) . .
C4 C3 H3A 118.5 . .
C2 C3 H3A 118.5 . .
C5 C4 C3 121.1(4) . .
C5 C4 C9 120.6(4) . .
C3 C4 C9 118.3(4) . .
C4 C5 C6 117.5(4) . .
C4 C5 H5A 121.3 . .
C6 C5 H5A 121.3 . .
C7 C6 C5 121.0(4) . .
C7 C6 C8 120.4(4) . .
C5 C6 C8 118.6(4) . .
C6 C7 C2 122.9(4) . .
C6 C7 H7A 118.6 . .
C2 C7 H7A 118.6 . .
F1' C8 F2' 91.8(9) . .
F1' C8 F2' 91.8(9) . 10
F2' C8 F2' 124.3(13) . 10
F1' C8 F1 49.3(5) . 10
F2' C8 F1 130.0(9) . 10
F2' C8 F1 46.6(7) 10 10
F1' C8 F1 49.3(5) . .
F2' C8 F1 46.6(7) . .
F2' C8 F1 130.0(9) 10 .
F1 C8 F1 97.6(10) 10 .
F1' C8 F2 120.2(6) . 10
F2' C8 F2 95.0(10) . 10
F2' C8 F2 38.6(7) 10 10
F1 C8 F2 83.9(6) 10 10
F1 C8 F2 129.3(6) . 10
F1' C8 F2 120.2(6) . .
F2' C8 F2 38.6(7) . .
F2' C8 F2 95.0(10) 10 .
F1 C8 F2 129.3(6) 10 .
F1 C8 F2 83.9(6) . .
F2 C8 F2 58.9(9) 10 .
F1' C8 C6 117.5(6) . .
F2' C8 C6 113.5(6) . .
F2' C8 C6 113.5(6) 10 .
F1 C8 C6 112.5(4) 10 .
F1 C8 C6 112.5(4) . .
F2 C8 C6 113.5(5) 10 .
F2 C8 C6 113.5(5) . .
F3 C9 F3 107.8(5) . 10
F3 C9 F4 106.0(3) . .
F3 C9 F4 106.0(3) 10 .
F3 C9 C4 112.3(2) . .
F3 C9 C4 112.3(2) 10 .
F4 C9 C4 112.1(4) . .
C10 C10 N1 106.59(16) 2 .
C10 C10 C11 128.3(2) 2 .
N1 C10 C11 125.1(3) . .
C10 C11 H11A 109.5 . .
C10 C11 H11B 109.5 . .
H11A C11 H11B 109.5 . .
C10 C11 H11C 109.5 . .
H11A C11 H11C 109.5 . .
H11B C11 H11C 109.5 . .
N1 C12 C14 112.0(3) . .
N1 C12 C13 111.6(3) . .
C14 C12 C13 113.0(3) . .
N1 C12 H12A 106.6 . .
C14 C12 H12A 106.6 . .
C13 C12 H12A 106.6 . .
C12 C13 H13A 109.5 . .
C12 C13 H13B 109.5 . .
H13A C13 H13B 109.5 . .
C12 C13 H13C 109.5 . .
H13A C13 H13C 109.5 . .
H13B C13 H13C 109.5 . .
C12 C14 H14A 109.5 . .
C12 C14 H14B 109.5 . .
H14A C14 H14B 109.5 . .
C12 C14 H14C 109.5 . .
H14A C14 H14C 109.5 . .
H14B C14 H14C 109.5 . .
C17 O1 C17 120.8(8) . 3_556
C17 O1 C17' 31.3(4) . .
C17 O1 C17' 107.5(5) 3_556 .
C17 O1 C17' 107.5(5) . 3_556
C17 O1 C17' 31.3(4) 3_556 3_556
C17' O1 C17' 111.9(7) . 3_556
C18' O2 C18' 123.7(8) . 3_556
C18' O2 C18 112.1(6) . 3_556
C18' O2 C18 28.1(5) 3_556 3_556
C18' O2 C18 28.1(5) . .
C18' O2 C18 112.1(6) 3_556 .
C18 O2 C18 115.1(7) 3_556 .
O1 C17 C18 109.6(7) . .
O1 C17 H17A 109.7 . .
C18 C17 H17A 109.7 . .
O1 C17 H17B 109.7 . .
C18 C17 H17B 109.7 . .
H17A C17 H17B 108.2 . .
O2 C18 C17 107.7(6) . .
O2 C18 H18A 110.2 . .
C17 C18 H18A 110.2 . .
O2 C18 H18B 110.2 . .
C17 C18 H18B 110.2 . .
H18A C18 H18B 108.5 . .
O1 C17' C18' 111.1(7) . .
O1 C17' H17C 109.4 . .
C18' C17' H17C 109.4 . .
O1 C17' H17D 109.4 . .
C18' C17' H17D 109.4 . .
H17C C17' H17D 108.0 . .
O2 C18' C17' 108.3(7) . .
O2 C18' H18C 110.0 . .
C17' C18' H18C 110.0 . .
O2 C18' H18D 110.0 . .
C17' C18' H18D 110.0 . .
H18C C18' H18D 108.4 . .

loop_
_geom_bond_atom_site_label_1
_geom_bond_atom_site_label_2
_geom_bond_distance
_geom_bond_site_symmetry_2
Fe1 C1 2.001(4) .
Fe1 C1 2.001(4) 9
Fe1 C2 2.004(4) 9
Fe1 C2 2.004(4) .
F1 F2' 1.028(16) .
F1 F1' 1.083(10) .
F1 C8 1.303(7) .
F1 F2 1.765(12) .
F2 F2' 0.872(15) .
F2 F2 1.31(2) 10
F2 C8 1.337(6) .
F1' F1 1.083(10) 10
F1' C8 1.295(8) .
F2' C8 1.299(8) .
F3 C9 1.325(4) .
F4 C9 1.343(6) .
N1 C1 1.353(3) .
N1 C10 1.405(4) .
N1 C12 1.471(4) .
C1 N1 1.353(3) 2
C2 C7 1.407(5) .
C2 C3 1.407(5) .
C3 C4 1.389(5) .
C3 H3A 0.9500 .
C4 C5 1.387(7) .
C4 C9 1.501(6) .
C5 C6 1.391(6) .
C5 H5A 0.9500 .
C6 C7 1.391(6) .
C6 C8 1.475(6) .
C7 H7A 0.9500 .
C8 F2' 1.299(8) 10
C8 F1 1.303(7) 10
C8 F2 1.337(6) 10
C9 F3 1.325(4) 10
C10 C10 1.337(7) 2
C10 C11 1.496(4) .
C11 H11A 0.9800 .
C11 H11B 0.9800 .
C11 H11C 0.9800 .
C12 C14 1.515(4) .
C12 C13 1.529(4) .
C12 H12A 1.0000 .
C13 H13A 0.9800 .
C13 H13B 0.9800 .
C13 H13C 0.9800 .
C14 H14A 0.9800 .
C14 H14B 0.9800 .
C14 H14C 0.9800 .
O1 C17 1.363(7) .
O1 C17 1.363(7) 3_556
O1 C17' 1.479(7) .
O1 C17' 1.479(7) 3_556
O2 C18' 1.347(8) .
O2 C18' 1.347(8) 3_556
O2 C18 1.487(7) 3_556
O2 C18 1.487(7) .
C17 C18 1.493(8) .
C17 H17A 0.9900 .
C17 H17B 0.9900 .
C18 H18A 0.9900 .
C18 H18B 0.9900 .
C17' C18' 1.482(8) .
C17' H17C 0.9900 .
C17' H17D 0.9900 .
C18' H18C 0.9900 .
C18' H18D 0.9900 .

loop_
_geom_torsion_atom_site_label_1
_geom_torsion_atom_site_label_2
_geom_torsion_atom_site_label_3
_geom_torsion_atom_site_label_4
_geom_torsion
_geom_torsion_site_symmetry_1
_geom_torsion_site_symmetry_4
F1' F1 F2 F2' 174(3) . .
C8 F1 F2 F2' -149(3) . .
F2' F1 F2 F2 -180(2) . 10
F1' F1 F2 F2 -6.0(9) . 10
C8 F1 F2 F2 31.4(4) . 10
F2' F1 F2 C8 149(3) . .
F1' F1 F2 C8 -37.4(8) . .
F2' F1 F1' F1 16(3) . 10
C8 F1 F1' F1 -16.4(16) . 10
F2 F1 F1' F1 14(2) . 10
F2' F1 F1' C8 32.8(13) . .
F2 F1 F1' C8 30.3(6) . .
F2 F2 F2' F1 0(3) 10 .
C8 F2 F2' F1 -24.2(19) . .
F2 F2 F2' C8 24.4(10) 10 .
F1 F2 F2' C8 24.2(19) . .
F1' F1 F2' F2 -7(3) . .
C8 F1 F2' F2 25(2) . .
F1' F1 F2' C8 -32.4(12) . .
F2 F1 F2' C8 -25(2) . .
C10 N1 C1 N1 0.20(16) . 2
C12 N1 C1 N1 179.6(3) . 2
C10 N1 C1 Fe1 -179.80(16) . .
C12 N1 C1 Fe1 -0.4(3) . .
C1 Fe1 C1 N1 -134.23(13) 9 2
C2 Fe1 C1 N1 -88.82(17) 9 2
C2 Fe1 C1 N1 91.18(17) . 2
C1 Fe1 C1 N1 45.76(13) 9 .
C2 Fe1 C1 N1 91.18(17) 9 .
C2 Fe1 C1 N1 -88.82(17) . .
C1 Fe1 C2 C7 -90.0 . .
C1 Fe1 C2 C7 90.0 9 .
C2 Fe1 C2 C7 180.00(7) 9 .
C1 Fe1 C2 C3 90.0 . .
C1 Fe1 C2 C3 -90.0 9 .
C2 Fe1 C2 C3 0(100) 9 .
C7 C2 C3 C4 0.0 . .
Fe1 C2 C3 C4 180.0 . .
C2 C3 C4 C5 0.0 . .
C2 C3 C4 C9 180.0 . .
C3 C4 C5 C6 0.0 . .
C9 C4 C5 C6 180.0 . .
C4 C5 C6 C7 0.0 . .
C4 C5 C6 C8 180.0 . .
C5 C6 C7 C2 0.0 . .
C8 C6 C7 C2 180.0 . .
C3 C2 C7 C6 0.0 . .
Fe1 C2 C7 C6 180.0 . .
F1 F1' C8 F2' -20.9(9) . .
F1 F1' C8 F2' 145.3(10) 10 .
F1 F1' C8 F2' -145.3(10) . 10
F1 F1' C8 F2' 20.9(9) 10 10
F1 F1' C8 F1 -166.2(15) . 10
F1 F1' C8 F1 166.2(15) 10 .
F1 F1' C8 F2 -117.8(8) . 10
F1 F1' C8 F2 48.4(10) 10 10
F1 F1' C8 F2 -48.4(10) . .
F1 F1' C8 F2 117.8(8) 10 .
F1 F1' C8 C6 96.9(7) . .
F1 F1' C8 C6 -96.9(7) 10 .
F2 F2' C8 F1' -140.2(12) . .
F1 F2' C8 F1' 21.9(9) . .
F2 F2' C8 F2' -47(2) . 10
F1 F2' C8 F2' 115.2(16) . 10
F2 F2' C8 F1 -105.9(17) . 10
F1 F2' C8 F1 56.1(15) . 10
F2 F2' C8 F1 -162.1(17) . .
F2 F2' C8 F2 -19.7(11) . 10
F1 F2' C8 F2 142.4(9) . 10
F1 F2' C8 F2 162.1(17) . .
F2 F2' C8 C6 98.7(11) . .
F1 F2' C8 C6 -99.3(9) . .
F2' F1 C8 F1' -150.6(13) . .
F2 F1 C8 F1' -139.4(9) . .
F1' F1 C8 F2' 150.6(13) . .
F2 F1 C8 F2' 11.1(10) . .
F2' F1 C8 F2' -102.6(18) . 10
F1' F1 C8 F2' 48.0(17) . 10
F2 F1 C8 F2' -91.5(14) . 10
F2' F1 C8 F1 -140.1(10) . 10
F1' F1 C8 F1 10.5(11) . 10
F2 F1 C8 F1 -128.9(7) . 10
F2' F1 C8 F2 -51.8(13) . 10
F1' F1 C8 F2 98.8(12) . 10
F2 F1 C8 F2 -40.6(9) . 10
F2' F1 C8 F2 -11.1(10) . .
F1' F1 C8 F2 139.4(9) . .
F2' F1 C8 C6 101.8(9) . .
F1' F1 C8 C6 -107.7(8) . .
F2 F1 C8 C6 112.9(5) . .
F2' F2 C8 F1' 47.8(14) . .
F2 F2 C8 F1' -109.2(6) 10 .
F1 F2 C8 F1' 34.8(6) . .
F2 F2 C8 F2' -157.0(12) 10 .
F1 F2 C8 F2' -13.0(12) . .
F2' F2 C8 F2' 142.8(19) . 10
F2 F2 C8 F2' -14.2(8) 10 10
F1 F2 C8 F2' 129.8(9) . 10
F2' F2 C8 F1 107.8(15) . 10
F2 F2 C8 F1 -49.1(8) 10 10
F1 F2 C8 F1 94.8(11) . 10
F2' F2 C8 F1 13.0(12) . .
F2 F2 C8 F1 -144.0(5) 10 .
F2' F2 C8 F2 157.0(12) . 10
F1 F2 C8 F2 144.0(5) . 10
F2' F2 C8 C6 -98.9(12) . .
F2 F2 C8 C6 104.2(4) 10 .
F1 F2 C8 C6 -111.9(4) . .
C7 C6 C8 F1' 0.000(1) . .
C5 C6 C8 F1' 180.0 . .
C7 C6 C8 F2' 105.3(10) . .
C5 C6 C8 F2' -74.7(10) . .
C7 C6 C8 F2' -105.3(10) . 10
C5 C6 C8 F2' 74.7(10) . 10
C7 C6 C8 F1 -54.5(6) . 10
C5 C6 C8 F1 125.5(6) . 10
C7 C6 C8 F1 54.5(6) . .
C5 C6 C8 F1 -125.5(6) . .
C7 C6 C8 F2 -147.6(5) . 10
C5 C6 C8 F2 32.4(5) . 10
C7 C6 C8 F2 147.6(5) . .
C5 C6 C8 F2 -32.4(5) . .
C5 C4 C9 F3 119.2(3) . .
C3 C4 C9 F3 -60.8(3) . .
C5 C4 C9 F3 -119.1(3) . 10
C3 C4 C9 F3 60.9(3) . 10
C5 C4 C9 F4 0.0 . .
C3 C4 C9 F4 180.0 . .
C1 N1 C10 C10 -0.5(4) . 2
C12 N1 C10 C10 -179.9(3) . 2
C1 N1 C10 C11 179.6(3) . .
C12 N1 C10 C11 0.3(5) . .
C1 N1 C12 C14 114.7(3) . .
C10 N1 C12 C14 -66.1(4) . .
C1 N1 C12 C13 -117.5(3) . .
C10 N1 C12 C13 61.8(4) . .
C17 O1 C17 C18 -30.9(5) 3_556 .
C17' O1 C17 C18 41.3(8) . .
C17' O1 C17 C18 -62.2(7) 3_556 .
C18' O2 C18 C17 61.5(11) . .
C18' O2 C18 C17 -59.3(7) 3_556 .
C18 O2 C18 C17 -28.7(5) 3_556 .
O1 C17 C18 O2 60.8(9) . .
C17 O1 C17' C18' -59.3(9) . .
C17 O1 C17' C18' 61.6(7) 3_556 .
C17' O1 C17' C18' 28.6(5) 3_556 .
C18' O2 C18' C17' 29.0(5) 3_556 .
C18 O2 C18' C17' 58.1(8) 3_556 .
C18 O2 C18' C17' -44.1(9) . .
O1 C17' C18' O2 -59.1(10) . .
